data_7125831
loop_
_publ_author_name
'He, Shiyu'
'Yan, Xufei'
'Lei, Yanxi'
'Xiang, Haifeng'
'Zhou, Xiangge'

_publ_section_title
;
 Rhodium-catalyzed annulative coupling of N-aryl-2-aminopyridine and
 propargylic amine via selective C-C and C-H bond activation.
;
_journal_issue 15
_journal_name_full 'Chemical communications (Cambridge, England)'
_journal_page_first 2284
_journal_page_last 2287
_journal_paper_doi 10.1039/c9cc09777e
_journal_volume 56
_journal_year 2020
_chemical_formula_moiety 'C22 H18 N2 O2'
_chemical_formula_sum 'C22 H18 N2 O2'
_chemical_formula_weight 342.38
_space_group_crystal_system monoclinic
_space_group_IT_number 15
_space_group_name_Hall '-C 2yc'
_space_group_name_H-M_alt 'C 1 2/c 1'
_atom_sites_solution_hydrogens geom
_atom_sites_solution_primary iterative
_audit_creation_date 2019-11-05
_audit_creation_method
;
Olex2 1.2
(compiled 2018.05.29 svn.r3508 for OlexSys, GUI svn.r5506)
;
_audit_update_record
;
2019-11-21 deposited with the CCDC.	2020-01-20 downloaded from the CCDC.
;
_cell_angle_alpha 90
_cell_angle_beta 104.733(12)
_cell_angle_gamma 90
_cell_formula_units_Z 8
_cell_length_a 24.857(3)
_cell_length_b 8.2443(8)
_cell_length_c 17.849(2)
_cell_measurement_reflns_used 2215
_cell_measurement_temperature 293(2)
_cell_measurement_theta_max 29.3820
_cell_measurement_theta_min 3.5380
_cell_volume 3537.5(7)
_computing_cell_refinement 'CrysAlisPro 1.171.40.53 (Rigaku OD, 2019)'
_computing_data_collection 'CrysAlisPro 1.171.40.53 (Rigaku OD, 2019)'
_computing_data_reduction 'CrysAlisPro 1.171.40.53 (Rigaku OD, 2019)'
_computing_molecular_graphics 'Olex2 (Dolomanov et al., 2009)'
_computing_publication_material 'Olex2 (Dolomanov et al., 2009)'
_computing_structure_refinement 'ShelXL (Sheldrick, 2015)'
_computing_structure_solution 'olex2.solve (Bourhis et al., 2015)'
_diffrn_ambient_temperature 293.15
_diffrn_detector 'CCD plate'
_diffrn_detector_area_resol_mean 16.0874
_diffrn_detector_type Eos
_diffrn_measured_fraction_theta_full 0.998
_diffrn_measured_fraction_theta_max 0.998
_diffrn_measurement_details
;
List of Runs (angles in degrees, time in seconds):

  # Type    Start    End  Width  t~exp~   \w     \q     \k     \f   Frames
#--------------------------------------------------------------------------
  1  \w    -15.20  24.00   0.70   25.00    --  -14.81 -99.00-150.00   56
  2  \w     -8.00  83.00   0.70   25.00    --   17.00  19.00  90.00  130
  3  \w    -50.00  41.00   0.70   25.00    --   17.00 -77.00 120.00  130
;
_diffrn_measurement_device 'four-circle diffractometer'
_diffrn_measurement_device_type 'Xcalibur, Eos'
_diffrn_measurement_method '\w scans'
_diffrn_orient_matrix_type 'CrysAlisPro convention (1999,Acta A55,543-557)'
_diffrn_orient_matrix_UB_11 0.0065345000
_diffrn_orient_matrix_UB_12 0.0084240000
_diffrn_orient_matrix_UB_13 0.0408413000
_diffrn_orient_matrix_UB_21 0.0286118000
_diffrn_orient_matrix_UB_22 -0.0107464000
_diffrn_orient_matrix_UB_23 0.0017955000
_diffrn_orient_matrix_UB_31 0.0029255000
_diffrn_orient_matrix_UB_32 0.0850426000
_diffrn_orient_matrix_UB_33 -0.0037827000
_diffrn_radiation_monochromator graphite
_diffrn_radiation_probe x-ray
_diffrn_radiation_type MoK\a
_diffrn_radiation_wavelength 0.71073
_diffrn_reflns_av_R_equivalents 0.0227
_diffrn_reflns_av_unetI/netI 0.0391
_diffrn_reflns_Laue_measured_fraction_full 0.998
_diffrn_reflns_Laue_measured_fraction_max 0.998
_diffrn_reflns_limit_h_max 30
_diffrn_reflns_limit_h_min -28
_diffrn_reflns_limit_k_max 9
_diffrn_reflns_limit_k_min -10
_diffrn_reflns_limit_l_max 15
_diffrn_reflns_limit_l_min -22
_diffrn_reflns_number 8139
_diffrn_reflns_point_group_measured_fraction_full 0.998
_diffrn_reflns_point_group_measured_fraction_max 0.998
_diffrn_reflns_theta_full 25.242
_diffrn_reflns_theta_max 26.370
_diffrn_reflns_theta_min 3.237
_diffrn_source 'fine-focus sealed X-ray tube'
_diffrn_source_type 'Enhance (Mo) X-ray Source'
_exptl_absorpt_coefficient_mu 0.083
_exptl_absorpt_correction_T_max 1.00000
_exptl_absorpt_correction_T_min 0.76771
_exptl_absorpt_correction_type multi-scan
_exptl_absorpt_process_details
;
CrysAlisPro 1.171.40.53 (Rigaku Oxford Diffraction, 2019)
Empirical absorption correction using spherical harmonics,
 implemented in SCALE3 ABSPACK scaling algorithm.
;
_exptl_crystal_density_diffrn 1.286
_exptl_crystal_description block
_exptl_crystal_F_000 1440
_exptl_crystal_size_max 0.35
_exptl_crystal_size_mid 0.3
_exptl_crystal_size_min 0.25
_refine_diff_density_max 0.312
_refine_diff_density_min -0.235
_refine_diff_density_rms 0.035
_refine_ls_extinction_coef 0.0008(3)
_refine_ls_extinction_expression Fc^*^=kFc[1+0.001xFc^2^\l^3^/sin(2\q)]^-1/4^
_refine_ls_extinction_method 'SHELXL-2014/7 (Sheldrick 2014'
_refine_ls_goodness_of_fit_ref 1.038
_refine_ls_hydrogen_treatment constr
_refine_ls_matrix_type full
_refine_ls_number_parameters 238
_refine_ls_number_reflns 3622
_refine_ls_number_restraints 0
_refine_ls_restrained_S_all 1.038
_refine_ls_R_factor_all 0.0796
_refine_ls_R_factor_gt 0.0483
_refine_ls_shift/su_max 0.003
_refine_ls_shift/su_mean 0.000
_refine_ls_structure_factor_coef Fsqd
_refine_ls_weighting_details 'w=1/[\s^2^(Fo^2^)+(0.0637P)^2^+0.7819P] where P=(Fo^2^+2Fc^2^)/3'
_refine_ls_weighting_scheme calc
_refine_ls_wR_factor_gt 0.1210
_refine_ls_wR_factor_ref 0.1369
_reflns_Friedel_coverage 0.000
_reflns_number_gt 2412
_reflns_number_total 3622
_reflns_threshold_expression 'I > 2\s(I)'
_cod_data_source_file c9cc09777e2.cif
_cod_data_source_block 191104_s4_hsy
_cod_depositor_comments 'Adding full bibliography for 7125831.cif.'
_cod_database_code 7125831
_shelx_shelxl_version_number 2014/7
_chemical_oxdiff_formula c12h12n2o3
_shelx_space_group_comment
;
The symmetry employed for this shelxl refinement is uniquely defined
by the following loop, which should always be used as a source of
symmetry information in preference to the above space-group names.
They are only intended as comments.
;
_shelx_estimated_absorpt_t_max 0.979
_shelx_estimated_absorpt_t_min 0.971
_diffrn_oxdiff_digest_frames
;
01312680b70939add22cd054e75f142b91000270f31
;
_reflns_odcompleteness_completeness 99.69
_reflns_odcompleteness_iscentric 1
_reflns_odcompleteness_theta 26.32
_olex2_refinement_description
;
1. Fixed Uiso
 At 1.2 times of:
  All C(H) groups
 At 1.5 times of:
  All C(H,H,H) groups
2.a Aromatic/amide H refined with riding coordinates:
 C2(H2), C3(H3), C5(H5), C13(H13), C14(H14), C15(H15), C16(H16), C17(H17),
 C19(H19), C20(H20), C21(H21), C22(H22)
2.b Idealised Me refined as rotating group:
 C9(H9A,H9B,H9C), C11(H11A,H11B,H11C)
;
_olex2_submission_special_instructions 'No special instructions were received'
_oxdiff_exptl_absorpt_empirical_details
;
Empirical correction (ABSPACK) includes:
- Absorption correction using spherical harmonics
- Frame scaling
;
_oxdiff_exptl_absorpt_empirical_full_max 1.211
_oxdiff_exptl_absorpt_empirical_full_min 0.832

loop_
_space_group_symop_operation_xyz
'x, y, z'
'-x, y, -z+1/2'
'x+1/2, y+1/2, z'
'-x+1/2, y+1/2, -z+1/2'
'-x, -y, -z'
'x, -y, z-1/2'
'-x+1/2, -y+1/2, -z'
'x+1/2, -y+1/2, z-1/2'

loop_
_atom_site_label
_atom_site_type_symbol
_atom_site_fract_x
_atom_site_fract_y
_atom_site_fract_z
_atom_site_U_iso_or_equiv
_atom_site_adp_type
_atom_site_occupancy
_atom_site_site_symmetry_order
_atom_site_calc_flag
_atom_site_refinement_flags_posn
O1 O 0.44522(5) 0.54261(15) 0.32623(7) 0.0443(4) Uani 1 1 d .
O2 O 0.37215(8) 0.3920(2) 0.26957(13) 0.1081(8) Uani 1 1 d .
N1 N 0.35266(6) 0.87898(17) 0.30720(8) 0.0401(4) Uani 1 1 d .
N2 N 0.34402(7) 1.0685(2) 0.39928(10) 0.0575(5) Uani 1 1 d .
C1 C 0.37212(7) 0.9010(2) 0.24146(10) 0.0377(4) Uani 1 1 d .
C2 C 0.35971(8) 1.0201(2) 0.18481(11) 0.0474(5) Uani 1 1 d .
H2 H 0.3341 1.1017 0.1861 0.057 Uiso 1 1 calc R
C3 C 0.38675(9) 1.0126(3) 0.12671(11) 0.0509(5) Uani 1 1 d .
H3 H 0.3787 1.0906 0.0878 0.061 Uiso 1 1 calc R
C4 C 0.42583(8) 0.8925(2) 0.12358(10) 0.0454(5) Uani 1 1 d .
C5 C 0.43719(8) 0.7748(2) 0.17996(10) 0.0418(5) Uani 1 1 d .
H5 H 0.4627 0.6933 0.1783 0.050 Uiso 1 1 calc R
C6 C 0.41041(7) 0.7780(2) 0.23960(10) 0.0363(4) Uani 1 1 d .
C7 C 0.41325(7) 0.6832(2) 0.30632(10) 0.0379(4) Uani 1 1 d .
C8 C 0.37924(7) 0.7444(2) 0.34752(10) 0.0394(4) Uani 1 1 d .
C9 C 0.45605(10) 0.8957(3) 0.06073(12) 0.0642(6) Uani 1 1 d .
H9A H 0.4950 0.9128 0.0832 0.096 Uiso 1 1 calc GR
H9B H 0.4417 0.9822 0.0253 0.096 Uiso 1 1 calc GR
H9C H 0.4508 0.7942 0.0335 0.096 Uiso 1 1 calc GR
C10 C 0.41916(9) 0.3990(2) 0.30466(13) 0.0558(6) Uani 1 1 d .
C11 C 0.45666(10) 0.2592(3) 0.33273(15) 0.0728(7) Uani 1 1 d .
H11A H 0.4946 0.2949 0.3445 0.109 Uiso 1 1 calc GR
H11B H 0.4508 0.1773 0.2933 0.109 Uiso 1 1 calc GR
H11C H 0.4487 0.2151 0.3785 0.109 Uiso 1 1 calc GR
C12 C 0.36775(8) 0.6817(2) 0.41873(10) 0.0420(5) Uani 1 1 d .
C13 C 0.31473(9) 0.6702(2) 0.42863(13) 0.0554(6) Uani 1 1 d .
H13 H 0.2847 0.7069 0.3899 0.067 Uiso 1 1 calc R
C14 C 0.30575(12) 0.6044(3) 0.49601(16) 0.0686(7) Uani 1 1 d .
H14 H 0.2698 0.5967 0.5021 0.082 Uiso 1 1 calc R
C15 C 0.34946(13) 0.5510(3) 0.55327(14) 0.0719(7) Uani 1 1 d .
H15 H 0.3434 0.5083 0.5987 0.086 Uiso 1 1 calc R
C16 C 0.40210(12) 0.5602(3) 0.54378(13) 0.0685(7) Uani 1 1 d .
H16 H 0.4319 0.5218 0.5824 0.082 Uiso 1 1 calc R
C17 C 0.41130(10) 0.6260(2) 0.47757(11) 0.0553(6) Uani 1 1 d .
H17 H 0.4475 0.6332 0.4722 0.066 Uiso 1 1 calc R
C18 C 0.31967(8) 0.9938(2) 0.33487(10) 0.0393(4) Uani 1 1 d .
C19 C 0.26568(8) 1.0194(2) 0.29454(11) 0.0492(5) Uani 1 1 d .
H19 H 0.2503 0.9631 0.2490 0.059 Uiso 1 1 calc R
C20 C 0.23511(9) 1.1299(3) 0.32304(13) 0.0560(6) Uani 1 1 d .
H20 H 0.1982 1.1497 0.2974 0.067 Uiso 1 1 calc R
C21 C 0.25928(10) 1.2102(3) 0.38925(13) 0.0613(6) Uani 1 1 d .
H21 H 0.2395 1.2874 0.4093 0.074 Uiso 1 1 calc R
C22 C 0.31304(11) 1.1759(3) 0.42585(14) 0.0702(7) Uani 1 1 d .
H22 H 0.3291 1.2300 0.4718 0.084 Uiso 1 1 calc R

loop_
_atom_site_aniso_label
_atom_site_aniso_U_11
_atom_site_aniso_U_22
_atom_site_aniso_U_33
_atom_site_aniso_U_23
_atom_site_aniso_U_13
_atom_site_aniso_U_12
O1 0.0367(7) 0.0419(7) 0.0526(8) 0.0043(6) 0.0082(6) 0.0054(5)
O2 0.0720(12) 0.0554(10) 0.160(2) -0.0131(11) -0.0384(13) 0.0050(8)
N1 0.0418(9) 0.0389(9) 0.0404(8) 0.0005(7) 0.0118(7) 0.0058(7)
N2 0.0507(11) 0.0607(11) 0.0568(11) -0.0195(9) 0.0057(8) 0.0047(8)
C1 0.0381(10) 0.0363(10) 0.0370(10) -0.0018(8) 0.0064(8) -0.0022(8)
C2 0.0501(12) 0.0411(11) 0.0495(11) 0.0041(9) 0.0101(9) 0.0067(9)
C3 0.0567(13) 0.0509(12) 0.0441(11) 0.0092(9) 0.0108(10) 0.0011(10)
C4 0.0459(11) 0.0533(12) 0.0365(10) 0.0000(9) 0.0093(8) -0.0051(9)
C5 0.0357(10) 0.0484(11) 0.0397(10) -0.0044(9) 0.0067(8) 0.0008(8)
C6 0.0316(9) 0.0374(10) 0.0376(9) -0.0042(8) 0.0046(7) -0.0017(7)
C7 0.0334(10) 0.0386(10) 0.0400(10) 0.0018(8) 0.0065(8) 0.0043(8)
C8 0.0376(10) 0.0395(10) 0.0394(10) 0.0001(8) 0.0069(8) -0.0010(8)
C9 0.0628(15) 0.0844(16) 0.0507(13) 0.0071(11) 0.0243(11) 0.0010(12)
C10 0.0529(13) 0.0448(12) 0.0618(14) -0.0009(10) -0.0002(11) 0.0036(10)
C11 0.0669(16) 0.0480(13) 0.0949(18) 0.0047(12) 0.0051(14) 0.0097(11)
C12 0.0485(12) 0.0361(10) 0.0433(10) -0.0017(8) 0.0152(9) -0.0006(8)
C13 0.0586(14) 0.0504(12) 0.0637(13) 0.0045(11) 0.0275(11) 0.0033(10)
C14 0.0813(18) 0.0543(14) 0.0868(18) 0.0001(13) 0.0515(15) -0.0051(12)
C15 0.109(2) 0.0581(14) 0.0572(14) 0.0066(12) 0.0375(15) -0.0091(14)
C16 0.0892(19) 0.0626(15) 0.0500(13) 0.0111(11) 0.0111(13) -0.0099(13)
C17 0.0613(14) 0.0549(13) 0.0478(12) 0.0064(10) 0.0103(10) -0.0055(10)
C18 0.0413(11) 0.0368(10) 0.0408(10) -0.0008(8) 0.0125(8) 0.0024(8)
C19 0.0451(11) 0.0504(12) 0.0486(11) -0.0022(9) 0.0056(9) 0.0056(9)
C20 0.0447(12) 0.0560(13) 0.0677(14) 0.0111(11) 0.0148(11) 0.0127(10)
C21 0.0672(15) 0.0552(14) 0.0694(15) -0.0029(12) 0.0318(12) 0.0186(11)
C22 0.0774(17) 0.0665(15) 0.0650(14) -0.0271(12) 0.0152(13) 0.0108(13)

loop_
_atom_type_symbol
_atom_type_description
_atom_type_scat_dispersion_real
_atom_type_scat_dispersion_imag
_atom_type_scat_source
C C 0.0033 0.0016 'International Tables Vol C Tables 4.2.6.8 and 6.1.1.4'
H H 0.0000 0.0000 'International Tables Vol C Tables 4.2.6.8 and 6.1.1.4'
N N 0.0061 0.0033 'International Tables Vol C Tables 4.2.6.8 and 6.1.1.4'
O O 0.0106 0.0060 'International Tables Vol C Tables 4.2.6.8 and 6.1.1.4'

loop_
_geom_angle_atom_site_label_1
_geom_angle_atom_site_label_2
_geom_angle_atom_site_label_3
_geom_angle
C10 O1 C7 116.83(14)
C1 N1 C8 108.58(15)
C1 N1 C18 124.21(14)
C8 N1 C18 126.18(15)
C18 N2 C22 116.35(18)
N1 C1 C6 108.12(15)
C2 C1 N1 130.31(17)
C2 C1 C6 121.56(18)
C1 C2 H2 121.4
C3 C2 C1 117.24(18)
C3 C2 H2 121.4
C2 C3 H3 118.6
C2 C3 C4 122.73(18)
C4 C3 H3 118.6
C3 C4 C9 120.16(18)
C5 C4 C3 119.08(18)
C5 C4 C9 120.74(19)
C4 C5 H5 120.1
C4 C5 C6 119.85(18)
C6 C5 H5 120.1
C1 C6 C7 105.67(16)
C5 C6 C1 119.53(17)
C5 C6 C7 134.77(16)
O1 C7 C6 125.20(16)
C8 C7 O1 124.37(16)
C8 C7 C6 110.41(15)
N1 C8 C12 123.84(17)
C7 C8 N1 107.22(15)
C7 C8 C12 128.84(17)
C4 C9 H9A 109.5
C4 C9 H9B 109.5
C4 C9 H9C 109.5
H9A C9 H9B 109.5
H9A C9 H9C 109.5
H9B C9 H9C 109.5
O1 C10 C11 111.57(18)
O2 C10 O1 122.02(18)
O2 C10 C11 126.4(2)
C10 C11 H11A 109.5
C10 C11 H11B 109.5
C10 C11 H11C 109.5
H11A C11 H11B 109.5
H11A C11 H11C 109.5
H11B C11 H11C 109.5
C13 C12 C8 122.64(18)
C13 C12 C17 118.06(19)
C17 C12 C8 119.25(18)
C12 C13 H13 119.7
C12 C13 C14 120.5(2)
C14 C13 H13 119.7
C13 C14 H14 119.9
C15 C14 C13 120.2(2)
C15 C14 H14 119.9
C14 C15 H15 120.1
C14 C15 C16 119.8(2)
C16 C15 H15 120.1
C15 C16 H16 119.8
C15 C16 C17 120.3(2)
C17 C16 H16 119.8
C12 C17 H17 119.5
C16 C17 C12 121.1(2)
C16 C17 H17 119.5
N2 C18 N1 116.10(16)
N2 C18 C19 124.19(18)
C19 C18 N1 119.71(16)
C18 C19 H19 120.9
C20 C19 C18 118.14(19)
C20 C19 H19 120.9
C19 C20 H20 120.5
C21 C20 C19 119.1(2)
C21 C20 H20 120.5
C20 C21 H21 120.6
C20 C21 C22 118.7(2)
C22 C21 H21 120.6
N2 C22 C21 123.5(2)
N2 C22 H22 118.3
C21 C22 H22 118.3

loop_
_geom_bond_atom_site_label_1
_geom_bond_atom_site_label_2
_geom_bond_distance
O1 C7 1.399(2)
O1 C10 1.358(2)
O2 C10 1.179(2)
N1 C1 1.390(2)
N1 C8 1.394(2)
N1 C18 1.421(2)
N2 C18 1.309(2)
N2 C22 1.337(3)
C1 C2 1.387(2)
C1 C6 1.397(2)
C2 H2 0.9300
C2 C3 1.373(3)
C3 H3 0.9300
C3 C4 1.398(3)
C4 C5 1.375(3)
C4 C9 1.501(3)
C5 H5 0.9300
C5 C6 1.392(2)
C6 C7 1.411(2)
C7 C8 1.351(2)
C8 C12 1.466(3)
C9 H9A 0.9600
C9 H9B 0.9600
C9 H9C 0.9600
C10 C11 1.487(3)
C11 H11A 0.9600
C11 H11B 0.9600
C11 H11C 0.9600
C12 C13 1.377(3)
C12 C17 1.381(3)
C13 H13 0.9300
C13 C14 1.388(3)
C14 H14 0.9300
C14 C15 1.362(4)
C15 H15 0.9300
C15 C16 1.364(3)
C16 H16 0.9300
C16 C17 1.371(3)
C17 H17 0.9300
C18 C19 1.368(3)
C19 H19 0.9300
C19 C20 1.365(3)
C20 H20 0.9300
C20 C21 1.355(3)
C21 H21 0.9300
C21 C22 1.360(3)
C22 H22 0.9300

loop_
_geom_torsion_atom_site_label_1
_geom_torsion_atom_site_label_2
_geom_torsion_atom_site_label_3
_geom_torsion_atom_site_label_4
_geom_torsion
O1 C7 C8 N1 -176.90(15)
O1 C7 C8 C12 -0.5(3)
N1 C1 C2 C3 178.51(18)
N1 C1 C6 C5 -178.47(14)
N1 C1 C6 C7 -0.30(19)
N1 C8 C12 C13 41.6(3)
N1 C8 C12 C17 -140.85(19)
N1 C18 C19 C20 179.62(18)
N2 C18 C19 C20 0.0(3)
C1 N1 C8 C7 -1.37(19)
C1 N1 C8 C12 -178.01(16)
C1 N1 C18 N2 -109.7(2)
C1 N1 C18 C19 70.7(2)
C1 C2 C3 C4 -0.7(3)
C1 C6 C7 O1 177.51(16)
C1 C6 C7 C8 -0.6(2)
C2 C1 C6 C5 0.5(3)
C2 C1 C6 C7 178.63(16)
C2 C3 C4 C5 1.2(3)
C2 C3 C4 C9 -176.96(19)
C3 C4 C5 C6 -0.9(3)
C4 C5 C6 C1 0.1(3)
C4 C5 C6 C7 -177.43(18)
C5 C6 C7 O1 -4.7(3)
C5 C6 C7 C8 177.19(18)
C6 C1 C2 C3 -0.2(3)
C6 C7 C8 N1 1.2(2)
C6 C7 C8 C12 177.61(17)
C7 O1 C10 O2 1.4(3)
C7 O1 C10 C11 -176.99(18)
C7 C8 C12 C13 -134.2(2)
C7 C8 C12 C17 43.3(3)
C8 N1 C1 C2 -177.77(18)
C8 N1 C1 C6 1.03(19)
C8 N1 C18 N2 57.3(2)
C8 N1 C18 C19 -122.3(2)
C8 C12 C13 C14 177.56(18)
C8 C12 C17 C16 -177.27(19)
C9 C4 C5 C6 177.29(17)
C10 O1 C7 C6 -95.2(2)
C10 O1 C7 C8 82.7(2)
C12 C13 C14 C15 0.3(3)
C13 C12 C17 C16 0.4(3)
C13 C14 C15 C16 -0.9(4)
C14 C15 C16 C17 1.3(4)
C15 C16 C17 C12 -1.0(3)
C17 C12 C13 C14 0.0(3)
C18 N1 C1 C2 -8.8(3)
C18 N1 C1 C6 170.02(15)
C18 N1 C8 C7 -170.09(16)
C18 N1 C8 C12 13.3(3)
C18 N2 C22 C21 -0.7(4)
C18 C19 C20 C21 0.5(3)
C19 C20 C21 C22 -1.1(3)
C20 C21 C22 N2 1.2(4)
C22 N2 C18 N1 -179.59(19)
C22 N2 C18 C19 0.0(3)
